data_4519127
loop_
_publ_author_name
'Seal, Nilanjan'
'Neogi, Subhadip'

_publ_section_title
;
 Intrinsic-Unsaturation-Enriched Biporous and Chemorobust Cu(II) Framework
 for Efficient Catalytic CO<sub>2</sub> Fixation and Pore-Fitting Actuated
 Size-Exclusive Hantzsch Condensation with Mechanistic Validation.
;
_journal_issue 46
_journal_name_full 'ACS applied materials &amp; interfaces'
_journal_page_first 55123
_journal_page_last 55135
_journal_paper_doi 10.1021/acsami.1c16984
_journal_volume 13
_journal_year 2021
_chemical_formula_moiety 'C20 H25 N O4'
_chemical_formula_sum 'C20 H25 N O4'
_chemical_formula_weight 343.41
_space_group_crystal_system monoclinic
_space_group_IT_number 14
_space_group_name_Hall '-P 2yn'
_space_group_name_H-M_alt 'P 1 21/n 1'
_atom_sites_solution_hydrogens geom
_atom_sites_solution_primary direct
_atom_sites_solution_secondary difmap
_audit_creation_date 2021-05-20
_audit_creation_method
;
Olex2 1.2
(compiled 2018.05.29 svn.r3508 for OlexSys, GUI svn.r5506)
;
_cell_angle_alpha 90.00
_cell_angle_beta 97.88(6)
_cell_angle_gamma 90.00
_cell_formula_units_Z 4
_cell_length_a 10.116(13)
_cell_length_b 7.483(9)
_cell_length_c 24.57(4)
_cell_measurement_reflns_used 39617
_cell_measurement_temperature 150(2)
_cell_measurement_theta_max 34.32
_cell_measurement_theta_min 2.09
_cell_volume 1842(4)
_computing_molecular_graphics 'Olex2 (Dolomanov et al., 2009)'
_computing_publication_material 'Olex2 (Dolomanov et al., 2009)'
_computing_structure_refinement 'SHELXL-97 (Sheldrick, 1997)'
_computing_structure_solution 'SHELXS-97 (Sheldrick, 1990)'
_diffrn_ambient_temperature 150.15
_diffrn_measured_fraction_theta_full 0.993
_diffrn_measured_fraction_theta_max 0.993
_diffrn_measurement_device_type 'Bruker APEX-II CCD'
_diffrn_measurement_method '\f and \w scans'
_diffrn_radiation_monochromator graphite
_diffrn_radiation_type MoK\a
_diffrn_radiation_wavelength 0.71073
_diffrn_reflns_av_R_equivalents 0.1124
_diffrn_reflns_av_unetI/netI 0.2263
_diffrn_reflns_limit_h_max 16
_diffrn_reflns_limit_h_min -15
_diffrn_reflns_limit_k_max 11
_diffrn_reflns_limit_k_min -11
_diffrn_reflns_limit_l_max 38
_diffrn_reflns_limit_l_min -38
_diffrn_reflns_number 39617
_diffrn_reflns_theta_full 34.32
_diffrn_reflns_theta_max 34.32
_diffrn_reflns_theta_min 2.09
_diffrn_source 'fine-focus sealed tube'
_exptl_absorpt_coefficient_mu 0.086
_exptl_absorpt_correction_T_max 0.9982
_exptl_absorpt_correction_T_min 0.9705
_exptl_crystal_colour 'pale yellow'
_exptl_crystal_density_diffrn 1.238
_exptl_crystal_density_method 'not measured'
_exptl_crystal_description plate
_exptl_crystal_F_000 736
_exptl_crystal_size_max 0.351
_exptl_crystal_size_mid 0.056
_exptl_crystal_size_min 0.021
_refine_diff_density_max 0.571
_refine_diff_density_min -0.358
_refine_diff_density_rms 0.086
_refine_ls_extinction_expression Fc^*^=kFc[1+0.001xFc^2^\l^3^/sin(2\q)]^-1/4^
_refine_ls_extinction_method SHELXL
_refine_ls_goodness_of_fit_ref 0.930
_refine_ls_hydrogen_treatment mixed
_refine_ls_matrix_type full
_refine_ls_number_parameters 236
_refine_ls_number_reflns 7625
_refine_ls_number_restraints 0
_refine_ls_restrained_S_all 0.930
_refine_ls_R_factor_all 0.3129
_refine_ls_R_factor_gt 0.1033
_refine_ls_shift/su_max 0.0002
_refine_ls_shift/su_mean 0.0001
_refine_ls_structure_factor_coef Fsqd
_refine_ls_weighting_details 'calc w=1/[\s^2^(Fo^2^)+(0.1640P)^2^+0.0000P] where P=(Fo^2^+2Fc^2^)/3'
_refine_ls_weighting_scheme calc
_refine_ls_wR_factor_gt 0.2417
_refine_ls_wR_factor_ref 0.3863
_reflns_number_gt 2029
_reflns_number_total 7625
_reflns_threshold_expression >2sigma(I)
_cod_data_source_file am1c16984_si_007.cif
_cod_data_source_block 7b
_cod_database_code 4519127
_olex2_refinement_description
;
1. Fixed Uiso
 At 1.2 times of:
  All C(H) groups, All C(H,H) groups
 At 1.5 times of:
  All C(H,H,H) groups
2.a Ternary CH refined with riding coordinates:
 C008(H008)
2.b Secondary CH2 refined with riding coordinates:
 C00I(H00H,H00I), C00N(H00P,H00Q)
2.c Aromatic/amide H refined with riding coordinates:
 C00G(H00G), C00J(H00J), C00K(H00K), C00L(H00L)
2.d Idealised Me refined as rotating group:
 C00E(H00A,H00B,H00C), C00H(H00D,H00E,H00F), C00M(H00M,H00N,H00O), C00O(H00R,
 H00S,H00T), C00P(H00U,H00V,H00W)
;
_olex2_submission_special_instructions 'No special instructions were received'

loop_
_space_group_symop_id
_space_group_symop_operation_xyz
1 'x, y, z'
2 '-x+1/2, y+1/2, -z+1/2'
3 '-x, -y, -z'
4 'x-1/2, -y-1/2, z-1/2'

loop_
_atom_site_label
_atom_site_type_symbol
_atom_site_fract_x
_atom_site_fract_y
_atom_site_fract_z
_atom_site_U_iso_or_equiv
_atom_site_adp_type
_atom_site_occupancy
_atom_site_calc_flag
_atom_site_disorder_assembly
_atom_site_disorder_group
_atom_site_refinement_flags_posn
O001 O 0.7725(2) 0.0717(3) 0.49617(12) 0.0437(7) Uani 1 d . . .
H1 H 0.702(3) 0.794(4) 0.4860(13) 0.019(8) Uiso 1 d . . .
O002 O 0.9232(3) 0.2579(3) 0.54218(12) 0.0442(7) Uani 1 d . . .
O003 O 0.4225(2) 0.2852(4) 0.36145(12) 0.0479(7) Uani 1 d . . .
O004 O 0.3458(3) 0.5697(4) 0.35712(12) 0.0541(8) Uani 1 d . . .
N005 N 0.6880(3) 0.6901(4) 0.47478(14) 0.0405(8) Uani 1 d . . .
C006 C 0.7465(3) 0.3838(4) 0.48028(15) 0.0342(8) Uani 1 d . . .
C007 C 0.7330(3) 0.3175(5) 0.37871(15) 0.0359(8) Uani 1 d . . .
C008 C 0.6528(3) 0.3475(4) 0.42770(15) 0.0352(8) Uani 1 d . . .
H008 H 0.6026 0.2351 0.4330 0.042 Uiso 1 calc . . R
C009 C 0.7651(3) 0.5533(5) 0.50039(16) 0.0360(8) Uani 1 d . . .
C00A C 0.8121(4) 0.2248(5) 0.50642(16) 0.0349(8) Uani 1 d . . .
C00B C 0.5515(3) 0.4974(5) 0.41489(16) 0.0374(9) Uani 1 d . . .
C00C C 0.5767(4) 0.6633(5) 0.43649(16) 0.0382(9) Uani 1 d . . .
C00D C 0.4298(4) 0.4616(5) 0.37532(17) 0.0422(9) Uani 1 d . . .
C00E C 0.8589(4) 0.6134(5) 0.55030(16) 0.0413(9) Uani 1 d . . .
H00A H 0.9510 0.6095 0.5421 0.062 Uiso 1 calc . . GR
H00B H 0.8498 0.5337 0.5812 0.062 Uiso 1 calc . . GR
H00C H 0.8366 0.7358 0.5599 0.062 Uiso 1 calc . . GR
C00F C 0.8756(4) 0.2693(6) 0.28717(17) 0.0484(11) Uani 1 d . . .
C00G C 0.8197(4) 0.4482(5) 0.36404(17) 0.0465(10) Uani 1 d . . .
H00G H 0.8311 0.5557 0.3847 0.056 Uiso 1 calc . . R
C00H C 0.4914(4) 0.8278(5) 0.42455(19) 0.0471(10) Uani 1 d . . .
H00D H 0.4731 0.8462 0.3847 0.071 Uiso 1 calc . . GR
H00E H 0.5388 0.9321 0.4417 0.071 Uiso 1 calc . . GR
H00F H 0.4071 0.8122 0.4394 0.071 Uiso 1 calc . . GR
C00I C 0.9832(4) 0.1089(5) 0.57420(18) 0.0459(10) Uani 1 d . . .
H00H H 1.0785 0.1348 0.5868 0.055 Uiso 1 calc . . R
H00I H 0.9782 0.0001 0.5511 0.055 Uiso 1 calc . . R
C00J C 0.7212(4) 0.1611(5) 0.34782(18) 0.0492(10) Uani 1 d . . .
H00J H 0.6651 0.0679 0.3575 0.059 Uiso 1 calc . . R
C00K C 0.8896(4) 0.4246(6) 0.31993(18) 0.0516(11) Uani 1 d . . .
H00K H 0.9489 0.5159 0.3115 0.062 Uiso 1 calc . . R
C00L C 0.7902(4) 0.1383(6) 0.30278(18) 0.0509(11) Uani 1 d . . .
H00L H 0.7787 0.0305 0.2822 0.061 Uiso 1 calc . . R
C00M C 0.9487(5) 0.2456(6) 0.23749(19) 0.0617(13) Uani 1 d . . .
H00M H 0.8837 0.2384 0.2041 0.093 Uiso 1 calc . . GR
H00N H 1.0015 0.1355 0.2416 0.093 Uiso 1 calc . . GR
H00O H 1.0081 0.3478 0.2348 0.093 Uiso 1 calc . . GR
C00N C 0.3179(4) 0.2323(6) 0.31817(19) 0.0587(12) Uani 1 d . . .
H00P H 0.2357 0.3002 0.3220 0.070 Uiso 1 calc . . R
H00Q H 0.2983 0.1037 0.3222 0.070 Uiso 1 calc . . R
C00O C 0.3557(5) 0.2647(7) 0.2623(2) 0.0665(14) Uani 1 d . . .
H00R H 0.2897 0.2086 0.2346 0.100 Uiso 1 calc . . GR
H00S H 0.4439 0.2130 0.2602 0.100 Uiso 1 calc . . GR
H00T H 0.3582 0.3936 0.2554 0.100 Uiso 1 calc . . GR
C00P C 0.9114(5) 0.0772(6) 0.6231(2) 0.0687(14) Uani 1 d . . .
H00U H 0.8171 0.0519 0.6105 0.103 Uiso 1 calc . . GR
H00V H 0.9186 0.1840 0.6464 0.103 Uiso 1 calc . . GR
H00W H 0.9518 -0.0248 0.6442 0.103 Uiso 1 calc . . GR

loop_
_atom_site_aniso_label
_atom_site_aniso_U_11
_atom_site_aniso_U_22
_atom_site_aniso_U_33
_atom_site_aniso_U_23
_atom_site_aniso_U_13
_atom_site_aniso_U_12
O001 0.0440(14) 0.0311(13) 0.0546(18) -0.0018(12) 0.0016(13) -0.0005(11)
O002 0.0433(15) 0.0377(14) 0.0483(18) 0.0058(12) -0.0057(13) -0.0018(11)
O003 0.0381(14) 0.0540(17) 0.0493(18) -0.0096(14) -0.0025(13) -0.0061(12)
O004 0.0435(15) 0.0600(18) 0.055(2) 0.0052(15) -0.0071(14) 0.0066(14)
N005 0.0434(18) 0.0302(16) 0.046(2) -0.0035(15) 0.0007(15) -0.0030(14)
C006 0.0317(18) 0.0328(18) 0.039(2) 0.0018(16) 0.0068(15) -0.0017(14)
C007 0.0333(18) 0.0374(18) 0.034(2) 0.0009(16) -0.0040(15) 0.0010(15)
C008 0.0333(18) 0.0316(17) 0.040(2) -0.0001(16) 0.0004(15) -0.0046(14)
C009 0.0389(19) 0.0326(18) 0.036(2) 0.0015(16) 0.0047(16) -0.0015(15)
C00A 0.0365(19) 0.0340(19) 0.034(2) -0.0027(15) 0.0038(16) 0.0001(15)
C00B 0.0344(19) 0.041(2) 0.036(2) 0.0032(17) 0.0024(16) 0.0008(16)
C00C 0.0374(19) 0.0366(19) 0.041(2) 0.0064(17) 0.0091(17) 0.0017(16)
C00D 0.036(2) 0.048(2) 0.042(2) 0.0040(19) 0.0068(18) -0.0021(17)
C00E 0.046(2) 0.0353(19) 0.041(2) -0.0039(17) 0.0005(17) -0.0017(16)
C00F 0.040(2) 0.065(3) 0.040(2) -0.003(2) 0.0022(18) 0.0123(19)
C00G 0.053(2) 0.042(2) 0.046(3) -0.0034(19) 0.014(2) -0.0071(18)
C00H 0.043(2) 0.042(2) 0.056(3) 0.002(2) 0.0058(19) 0.0046(17)
C00I 0.041(2) 0.040(2) 0.053(3) 0.0051(19) -0.0041(19) 0.0032(17)
C00J 0.044(2) 0.045(2) 0.058(3) -0.012(2) 0.006(2) -0.0053(18)
C00K 0.049(2) 0.056(3) 0.051(3) 0.003(2) 0.009(2) -0.004(2)
C00L 0.049(2) 0.050(2) 0.054(3) -0.016(2) 0.011(2) 0.0030(19)
C00M 0.057(3) 0.078(3) 0.050(3) 0.000(2) 0.010(2) 0.011(2)
C00N 0.044(2) 0.075(3) 0.053(3) 0.000(2) -0.009(2) -0.012(2)
C00O 0.060(3) 0.090(4) 0.048(3) -0.011(3) 0.001(2) -0.011(3)
C00P 0.077(3) 0.066(3) 0.062(3) 0.014(3) 0.007(3) 0.016(3)

loop_
_atom_type_symbol
_atom_type_description
_atom_type_scat_dispersion_real
_atom_type_scat_dispersion_imag
_atom_type_scat_source
C C 0.0033 0.0016 'International Tables Vol C Tables 4.2.6.8 and 6.1.1.4'
H H 0.0000 0.0000 'International Tables Vol C Tables 4.2.6.8 and 6.1.1.4'
N N 0.0061 0.0033 'International Tables Vol C Tables 4.2.6.8 and 6.1.1.4'
O O 0.0106 0.0060 'International Tables Vol C Tables 4.2.6.8 and 6.1.1.4'

loop_
_geom_angle_atom_site_label_1
_geom_angle_atom_site_label_2
_geom_angle_atom_site_label_3
_geom_angle
_geom_angle_site_symmetry_1
_geom_angle_site_symmetry_3
_geom_angle_publ_flag
C00A O002 C00I 117.5(3) . . ?
C00D O003 C00N 117.2(3) . . ?
C009 N005 H1 119(2) . . ?
C00C N005 H1 117(2) . . ?
C00C N005 C009 124.0(3) . . ?
C009 C006 C008 120.9(3) . . ?
C009 C006 C00A 124.3(4) . . ?
C00A C006 C008 114.8(3) . . ?
C00G C007 C008 120.8(3) . . ?
C00J C007 C008 121.9(3) . . ?
C00J C007 C00G 117.3(4) . . ?
C006 C008 C007 110.6(3) . . ?
C006 C008 H008 107.9 . . ?
C006 C008 C00B 111.6(3) . . ?
C007 C008 H008 107.9 . . ?
C00B C008 C007 110.7(3) . . ?
C00B C008 H008 107.9 . . ?
N005 C009 C00E 113.6(3) . . ?
C006 C009 N005 118.8(4) . . ?
C006 C009 C00E 127.6(3) . . ?
O001 C00A O002 121.5(3) . . ?
O001 C00A C006 123.5(3) . . ?
O002 C00A C006 115.0(3) . . ?
C00C C00B C008 120.4(3) . . ?
C00C C00B C00D 120.9(3) . . ?
C00D C00B C008 118.5(3) . . ?
N005 C00C C00H 113.9(3) . . ?
C00B C00C N005 119.4(3) . . ?
C00B C00C C00H 126.7(4) . . ?
O003 C00D C00B 110.5(3) . . ?
O004 C00D O003 122.8(4) . . ?
O004 C00D C00B 126.7(4) . . ?
C009 C00E H00A 109.5 . . ?
C009 C00E H00B 109.5 . . ?
C009 C00E H00C 109.5 . . ?
H00A C00E H00B 109.5 . . ?
H00A C00E H00C 109.5 . . ?
H00B C00E H00C 109.5 . . ?
C00K C00F C00M 122.1(4) . . ?
C00L C00F C00K 116.1(4) . . ?
C00L C00F C00M 121.7(4) . . ?
C007 C00G H00G 119.3 . . ?
C00K C00G C007 121.3(4) . . ?
C00K C00G H00G 119.3 . . ?
C00C C00H H00D 109.5 . . ?
C00C C00H H00E 109.5 . . ?
C00C C00H H00F 109.5 . . ?
H00D C00H H00E 109.5 . . ?
H00D C00H H00F 109.5 . . ?
H00E C00H H00F 109.5 . . ?
O002 C00I H00H 109.7 . . ?
O002 C00I H00I 109.7 . . ?
O002 C00I C00P 110.0(3) . . ?
H00H C00I H00I 108.2 . . ?
C00P C00I H00H 109.7 . . ?
C00P C00I H00I 109.7 . . ?
C007 C00J H00J 119.3 . . ?
C007 C00J C00L 121.3(4) . . ?
C00L C00J H00J 119.3 . . ?
C00F C00K H00K 119.0 . . ?
C00G C00K C00F 122.0(4) . . ?
C00G C00K H00K 119.0 . . ?
C00F C00L C00J 121.8(4) . . ?
C00F C00L H00L 119.1 . . ?
C00J C00L H00L 119.1 . . ?
C00F C00M H00M 109.5 . . ?
C00F C00M H00N 109.5 . . ?
C00F C00M H00O 109.5 . . ?
H00M C00M H00N 109.5 . . ?
H00M C00M H00O 109.5 . . ?
H00N C00M H00O 109.5 . . ?
O003 C00N H00P 109.2 . . ?
O003 C00N H00Q 109.2 . . ?
O003 C00N C00O 112.1(4) . . ?
H00P C00N H00Q 107.9 . . ?
C00O C00N H00P 109.2 . . ?
C00O C00N H00Q 109.2 . . ?
C00N C00O H00R 109.5 . . ?
C00N C00O H00S 109.5 . . ?
C00N C00O H00T 109.5 . . ?
H00R C00O H00S 109.5 . . ?
H00R C00O H00T 109.5 . . ?
H00S C00O H00T 109.5 . . ?
C00I C00P H00U 109.5 . . ?
C00I C00P H00V 109.5 . . ?
C00I C00P H00W 109.5 . . ?
H00U C00P H00V 109.5 . . ?
H00U C00P H00W 109.5 . . ?
H00V C00P H00W 109.5 . . ?

loop_
_geom_bond_atom_site_label_1
_geom_bond_atom_site_label_2
_geom_bond_distance
_geom_bond_site_symmetry_2
_geom_bond_publ_flag
O001 C00A 1.229(4) . ?
O002 C00A 1.352(5) . ?
O002 C00I 1.449(4) . ?
O003 C00D 1.363(5) . ?
O003 C00N 1.449(5) . ?
O004 C00D 1.214(4) . ?
N005 H1 0.83(3) . ?
N005 C009 1.385(5) . ?
N005 C00C 1.379(5) . ?
C006 C008 1.519(5) . ?
C006 C009 1.365(5) . ?
C006 C00A 1.466(5) . ?
C007 C008 1.557(5) . ?
C007 C00G 1.394(5) . ?
C007 C00J 1.391(5) . ?
C008 H008 1.0000 . ?
C008 C00B 1.522(5) . ?
C009 C00E 1.512(5) . ?
C00B C00C 1.361(5) . ?
C00B C00D 1.484(5) . ?
C00C C00H 1.509(5) . ?
C00E H00A 0.9800 . ?
C00E H00B 0.9800 . ?
C00E H00C 0.9800 . ?
C00F C00K 1.410(6) . ?
C00F C00L 1.394(6) . ?
C00F C00M 1.522(6) . ?
C00G H00G 0.9500 . ?
C00G C00K 1.384(6) . ?
C00H H00D 0.9800 . ?
C00H H00E 0.9800 . ?
C00H H00F 0.9800 . ?
C00I H00H 0.9900 . ?
C00I H00I 0.9900 . ?
C00I C00P 1.505(6) . ?
C00J H00J 0.9500 . ?
C00J C00L 1.398(6) . ?
C00K H00K 0.9500 . ?
C00L H00L 0.9500 . ?
C00M H00M 0.9800 . ?
C00M H00N 0.9800 . ?
C00M H00O 0.9800 . ?
C00N H00P 0.9900 . ?
C00N H00Q 0.9900 . ?
C00N C00O 1.495(6) . ?
C00O H00R 0.9800 . ?
C00O H00S 0.9800 . ?
C00O H00T 0.9800 . ?
C00P H00U 0.9800 . ?
C00P H00V 0.9800 . ?
C00P H00W 0.9800 . ?
